data_7231869
loop_
_publ_author_name
'Li, Aisen'
'Wang, Jing'
'Liu, Yingjie'
'Xu, Shuping'
'Chu, Ning'
'Geng, Yijia'
'Li, Bao'
'Xu, Bin'
'Cui, Haining'
'Xu, Weiqing'

_publ_section_title
;
 Remarkable pressure-induced emission enhancement based on intermolecular
 charge transfer in halogen bond-driven dual-component co-crystals.
;
_journal_issue 48
_journal_name_full 'Physical chemistry chemical physics : PCCP'
_journal_page_first 30297
_journal_page_last 30303
_journal_paper_doi 10.1039/c8cp06363j
_journal_volume 20
_journal_year 2018
_chemical_formula_moiety '2(C6 F5 I), (C10 H8 N2)'
_chemical_formula_sum 'C22 H8 F10 I2 N2'
_chemical_formula_weight 744.10
_space_group_crystal_system monoclinic
_space_group_IT_number 14
_space_group_name_Hall '-P 2ybc'
_space_group_name_H-M_alt 'P 1 21/c 1'
_symmetry_space_group_name_Hall '-P 2ybc'
_symmetry_space_group_name_H-M 'P 1 21/c 1'
_atom_sites_solution_hydrogens geom
_audit_block_doi 10.5517/ccdc.csd.cc20rw0p
_audit_creation_method SHELXL-2014/7
_audit_update_record
;
2018-09-26 deposited with the CCDC.
2018-11-16 downloaded from the CCDC.
;
_cell_angle_alpha 90
_cell_angle_beta 93.2450(10)
_cell_angle_gamma 90
_cell_formula_units_Z 2
_cell_length_a 10.0768(4)
_cell_length_b 7.6435(3)
_cell_length_c 14.9092(5)
_cell_measurement_reflns_used 8046
_cell_measurement_temperature 293(2)
_cell_measurement_theta_max 30.19
_cell_measurement_theta_min 3.57
_cell_volume 1146.50(7)
_computing_cell_refinement 'Bruker D8 Venture'
_computing_data_collection 'Bruker D8 Venture'
_computing_data_reduction 'Bruker D8 Venture'
_computing_molecular_graphics 'Bruker SHELXTL'
_computing_publication_material 'Bruker SHELXTL'
_computing_structure_refinement 'SHELXL-2014/7 (Sheldrick, 2014)'
_computing_structure_solution 'SHELXS-2014/7 (Sheldrick, 2014)'
_diffrn_ambient_temperature 293(2)
_diffrn_measured_fraction_theta_full 0.981
_diffrn_measured_fraction_theta_max 0.846
_diffrn_measurement_device_type 'CCD area detector'
_diffrn_measurement_method 'phi and omega scans'
_diffrn_radiation_type MoK\a
_diffrn_radiation_wavelength 0.71073
_diffrn_reflns_av_R_equivalents 0.0294
_diffrn_reflns_av_unetI/netI 0.0291
_diffrn_reflns_Laue_measured_fraction_full 0.981
_diffrn_reflns_Laue_measured_fraction_max 0.846
_diffrn_reflns_limit_h_max 15
_diffrn_reflns_limit_h_min -14
_diffrn_reflns_limit_k_max 11
_diffrn_reflns_limit_k_min -10
_diffrn_reflns_limit_l_max 14
_diffrn_reflns_limit_l_min -22
_diffrn_reflns_number 17643
_diffrn_reflns_point_group_measured_fraction_full 0.981
_diffrn_reflns_point_group_measured_fraction_max 0.846
_diffrn_reflns_theta_full 25.242
_diffrn_reflns_theta_max 32.849
_diffrn_reflns_theta_min 3.573
_diffrn_source 'fine-focus sealed tube'
_exptl_absorpt_coefficient_mu 2.839
_exptl_absorpt_correction_T_max 0.764
_exptl_absorpt_correction_T_min 0.709
_exptl_absorpt_correction_type multi-scan
_exptl_crystal_colour colorless
_exptl_crystal_density_diffrn 2.155
_exptl_crystal_description block
_exptl_crystal_F_000 700
_exptl_crystal_size_max 0.130
_exptl_crystal_size_mid 0.120
_exptl_crystal_size_min 0.100
_refine_diff_density_max 0.667
_refine_diff_density_min -0.694
_refine_diff_density_rms 0.084
_refine_ls_extinction_method none
_refine_ls_goodness_of_fit_ref 1.038
_refine_ls_hydrogen_treatment constr
_refine_ls_matrix_type full
_refine_ls_number_parameters 163
_refine_ls_number_reflns 3624
_refine_ls_number_restraints 0
_refine_ls_restrained_S_all 1.038
_refine_ls_R_factor_all 0.0682
_refine_ls_R_factor_gt 0.0345
_refine_ls_shift/su_max 0.001
_refine_ls_shift/su_mean 0.000
_refine_ls_structure_factor_coef Fsqd
_refine_ls_weighting_details 'w=1/[\s^2^(Fo^2^)+(0.0217P)^2^+1.5057P] where P=(Fo^2^+2Fc^2^)/3'
_refine_ls_weighting_scheme calc
_refine_ls_wR_factor_gt 0.0609
_refine_ls_wR_factor_ref 0.0752
_reflns_Friedel_coverage 0.000
_reflns_number_gt 2555
_reflns_number_total 3624
_reflns_threshold_expression 'I > 2\s(I)'
_cod_data_source_file c8cp06363j2.cif
_cod_data_source_block mo_LAS_2_0m
_cod_depositor_comments 'Adding full bibliography for 7231866--7231869.cif.'
_cod_database_code 7231869
_shelx_shelxl_version_number 2014/7
_shelx_space_group_comment
;
The symmetry employed for this shelxl refinement is uniquely defined
by the following loop, which should always be used as a source of
symmetry information in preference to the above space-group names.
They are only intended as comments.
;
_shelx_estimated_absorpt_t_min 0.709
_shelx_estimated_absorpt_t_max 0.764

loop_
_space_group_symop_operation_xyz
'x, y, z'
'-x, y+1/2, -z+1/2'
'-x, -y, -z'
'x, -y-1/2, z-1/2'

loop_
_atom_site_label
_atom_site_type_symbol
_atom_site_fract_x
_atom_site_fract_y
_atom_site_fract_z
_atom_site_U_iso_or_equiv
_atom_site_adp_type
_atom_site_occupancy
_atom_site_site_symmetry_order
_atom_site_calc_flag
_atom_site_refinement_flags_posn
_atom_site_refinement_flags_adp
C1 C 0.4432(3) 0.7299(5) 0.9849(2) 0.0484(7) Uani 1 1 d . .
C2 C 0.5044(3) 0.7294(5) 0.9043(2) 0.0558(9) Uani 1 1 d . .
C3 C 0.4484(4) 0.6404(5) 0.8327(2) 0.0590(9) Uani 1 1 d . .
C4 C 0.3319(4) 0.5520(5) 0.8414(2) 0.0591(9) Uani 1 1 d . .
C5 C 0.2716(3) 0.5540(5) 0.9211(2) 0.0526(8) Uani 1 1 d . .
C6 C 0.3259(3) 0.6427(4) 0.99529(19) 0.0429(6) Uani 1 1 d . .
C7 C 0.8067(4) -0.0030(5) 0.1511(2) 0.0611(9) Uani 1 1 d . .
H7 H 0.7263 -0.0515 0.1662 0.073 Uiso 1 1 calc R U
C8 C 0.8533(3) -0.0455(5) 0.0692(2) 0.0539(8) Uani 1 1 d . .
H8 H 0.8046 -0.1203 0.0308 0.065 Uiso 1 1 calc R U
C9 C 0.9720(3) 0.0223(4) 0.04383(18) 0.0389(6) Uani 1 1 d . .
C10 C 1.0357(4) 0.1341(6) 0.1041(3) 0.0758(13) Uani 1 1 d . .
H10 H 1.1154 0.1863 0.0905 0.091 Uiso 1 1 calc R U
C11 C 0.9808(4) 0.1688(7) 0.1852(3) 0.0782(13) Uani 1 1 d . .
H11 H 1.0265 0.2444 0.2248 0.094 Uiso 1 1 calc R U
F1 F 0.5038(2) 0.8169(3) 1.05388(14) 0.0708(6) Uani 1 1 d . .
F2 F 0.6186(2) 0.8152(4) 0.89687(16) 0.0828(7) Uani 1 1 d . .
F3 F 0.5076(2) 0.6372(4) 0.75476(14) 0.0880(8) Uani 1 1 d . .
F4 F 0.2762(3) 0.4633(4) 0.77137(16) 0.0929(8) Uani 1 1 d . .
F5 F 0.1563(2) 0.4680(3) 0.92707(16) 0.0774(6) Uani 1 1 d . .
I1 I 0.23600(2) 0.63797(3) 1.11873(2) 0.05170(9) Uani 1 1 d . .
N1 N 0.8687(3) 0.1022(4) 0.20979(19) 0.0589(7) Uani 1 1 d . .

loop_
_atom_site_aniso_label
_atom_site_aniso_U_11
_atom_site_aniso_U_22
_atom_site_aniso_U_33
_atom_site_aniso_U_23
_atom_site_aniso_U_13
_atom_site_aniso_U_12
C1 0.0466(16) 0.057(2) 0.0417(15) 0.0069(14) 0.0038(13) 0.0047(15)
C2 0.0439(17) 0.076(2) 0.0483(17) 0.0161(17) 0.0097(14) 0.0071(17)
C3 0.061(2) 0.079(3) 0.0383(15) 0.0105(16) 0.0123(14) 0.0231(19)
C4 0.070(2) 0.065(2) 0.0423(17) -0.0054(16) -0.0005(15) 0.0138(19)
C5 0.0531(19) 0.053(2) 0.0514(18) 0.0022(15) 0.0035(14) 0.0016(16)
C6 0.0470(15) 0.0424(16) 0.0399(14) 0.0077(13) 0.0081(12) 0.0097(13)
C7 0.060(2) 0.068(2) 0.057(2) 0.0016(18) 0.0235(16) -0.0093(18)
C8 0.0538(19) 0.060(2) 0.0489(17) -0.0074(15) 0.0123(14) -0.0134(16)
C9 0.0361(14) 0.0419(16) 0.0392(14) -0.0007(12) 0.0048(11) 0.0062(12)
C10 0.052(2) 0.104(3) 0.074(3) -0.044(2) 0.0238(18) -0.025(2)
C11 0.062(2) 0.109(4) 0.065(2) -0.045(2) 0.0164(18) -0.016(2)
F1 0.0665(13) 0.0935(17) 0.0525(12) -0.0055(11) 0.0037(10) -0.0188(12)
F2 0.0535(12) 0.123(2) 0.0732(15) 0.0191(14) 0.0181(10) -0.0098(13)
F3 0.0799(15) 0.142(3) 0.0439(11) 0.0117(13) 0.0228(10) 0.0294(15)
F4 0.111(2) 0.112(2) 0.0557(13) -0.0260(14) -0.0003(13) -0.0026(17)
F5 0.0769(15) 0.0797(16) 0.0758(15) -0.0059(12) 0.0062(12) -0.0235(13)
I1 0.05408(13) 0.05684(14) 0.04542(12) 0.00610(10) 0.01373(9) 0.00292(10)
N1 0.0581(17) 0.073(2) 0.0470(15) -0.0036(14) 0.0145(13) 0.0079(15)

loop_
_atom_type_symbol
_atom_type_description
_atom_type_scat_dispersion_real
_atom_type_scat_dispersion_imag
_atom_type_scat_source
C C 0.0033 0.0016 'International Tables Vol C Tables 4.2.6.8 and 6.1.1.4'
H H 0.0000 0.0000 'International Tables Vol C Tables 4.2.6.8 and 6.1.1.4'
N N 0.0061 0.0033 'International Tables Vol C Tables 4.2.6.8 and 6.1.1.4'
F F 0.0171 0.0103 'International Tables Vol C Tables 4.2.6.8 and 6.1.1.4'
I I -0.4742 1.8119 'International Tables Vol C Tables 4.2.6.8 and 6.1.1.4'

loop_
_geom_angle_atom_site_label_1
_geom_angle_atom_site_label_2
_geom_angle_atom_site_label_3
_geom_angle
_geom_angle_site_symmetry_3
F1 C1 C6 120.7(3) .
F1 C1 C2 117.5(3) .
C6 C1 C2 121.8(3) .
F2 C2 C3 120.1(3) .
F2 C2 C1 120.1(3) .
C3 C2 C1 119.9(3) .
F3 C3 C2 120.4(4) .
F3 C3 C4 120.1(3) .
C2 C3 C4 119.5(3) .
F4 C4 C5 119.8(4) .
F4 C4 C3 120.0(3) .
C5 C4 C3 120.3(3) .
F5 C5 C4 118.8(3) .
F5 C5 C6 119.5(3) .
C4 C5 C6 121.7(3) .
C1 C6 C5 116.9(3) .
C1 C6 I1 121.7(2) .
C5 C6 I1 121.4(2) .
N1 C7 C8 124.2(3) .
N1 C7 H7 117.9 .
C8 C7 H7 117.9 .
C7 C8 C9 120.1(3) .
C7 C8 H8 119.9 .
C9 C8 H8 119.9 .
C10 C9 C8 115.8(3) .
C10 C9 C9 122.0(3) 3_755
C8 C9 C9 122.2(3) 3_755
C9 C10 C11 119.8(3) .
C9 C10 H10 120.1 .
C11 C10 H10 120.1 .
N1 C11 C10 124.3(4) .
N1 C11 H11 117.8 .
C10 C11 H11 117.8 .
C11 N1 C7 115.7(3) .

loop_
_geom_bond_atom_site_label_1
_geom_bond_atom_site_label_2
_geom_bond_distance
_geom_bond_site_symmetry_2
C1 F1 1.343(4) .
C1 C6 1.373(4) .
C1 C2 1.380(4) .
C2 F2 1.335(4) .
C2 C3 1.362(5) .
C3 F3 1.336(4) .
C3 C4 1.367(6) .
C4 F4 1.341(4) .
C4 C5 1.366(5) .
C5 F5 1.342(4) .
C5 C6 1.383(5) .
C6 I1 2.097(3) .
C7 N1 1.319(5) .
C7 C8 1.371(5) .
C7 H7 0.9300 .
C8 C9 1.376(4) .
C8 H8 0.9300 .
C9 C10 1.372(5) .
C9 C9 1.492(5) 3_755
C10 C11 1.383(5) .
C10 H10 0.9300 .
C11 N1 1.311(5) .
C11 H11 0.9300 .

loop_
_geom_torsion_atom_site_label_1
_geom_torsion_atom_site_label_2
_geom_torsion_atom_site_label_3
_geom_torsion_atom_site_label_4
_geom_torsion
_geom_torsion_site_symmetry_1
_geom_torsion_site_symmetry_4
F1 C1 C2 F2 -0.8(5) . .
C6 C1 C2 F2 -179.8(3) . .
F1 C1 C2 C3 178.8(3) . .
C6 C1 C2 C3 -0.2(5) . .
F2 C2 C3 F3 0.5(5) . .
C1 C2 C3 F3 -179.1(3) . .
F2 C2 C3 C4 179.5(3) . .
C1 C2 C3 C4 -0.1(5) . .
F3 C3 C4 F4 -0.6(5) . .
C2 C3 C4 F4 -179.7(3) . .
F3 C3 C4 C5 179.5(3) . .
C2 C3 C4 C5 0.5(6) . .
F4 C4 C5 F5 -0.8(5) . .
C3 C4 C5 F5 179.0(3) . .
F4 C4 C5 C6 179.5(3) . .
C3 C4 C5 C6 -0.6(6) . .
F1 C1 C6 C5 -178.9(3) . .
C2 C1 C6 C5 0.0(5) . .
F1 C1 C6 I1 -0.6(4) . .
C2 C1 C6 I1 178.3(3) . .
F5 C5 C6 C1 -179.3(3) . .
C4 C5 C6 C1 0.4(5) . .
F5 C5 C6 I1 2.4(4) . .
C4 C5 C6 I1 -177.9(3) . .
N1 C7 C8 C9 0.2(6) . .
C7 C8 C9 C10 -1.2(5) . .
C7 C8 C9 C9 178.9(4) . 3_755
C8 C9 C10 C11 1.3(6) . .
C9 C9 C10 C11 -178.8(4) 3_755 .
C9 C10 C11 N1 -0.4(8) . .
C10 C11 N1 C7 -0.6(7) . .
C8 C7 N1 C11 0.7(6) . .
